data_2239476
loop_
_publ_author_name
'Gao, Xiao-Li'
'Feng, Si-Si'
'Yuan, Cai-Xia'
'Zhu, Miao-Li'

_publ_section_title
;
 2-[(<i>E</i>)-(4-Bromophenyl)iminomethyl]-4-chlorophenol
;
_journal_coeditor_code FJ2653
_journal_issue 3
_journal_name_full 'Acta Crystallographica Section E'
_journal_page_first o235
_journal_page_last o236
_journal_paper_doi 10.1107/S1600536814000981
_journal_volume 70
_journal_year 2014
_chemical_formula_iupac 'C13 H9 Br Cl N O'
_chemical_formula_moiety 'C13 H9 Br Cl N O'
_chemical_formula_sum 'C13 H9 Br Cl N O'
_chemical_formula_weight 310.57
_chemical_name_systematic
;
2-[(<i>E</i>)-(4-Bromophenyl)iminomethyl]-4-chlorophenol
;
_space_group_IT_number 56
_symmetry_cell_setting orthorhombic
_symmetry_space_group_name_Hall '-P 2ab 2ac'
_symmetry_space_group_name_H-M 'P c c n'
_atom_sites_solution_hydrogens geom
_atom_sites_solution_primary direct
_atom_sites_solution_secondary difmap
_audit_creation_method SHELXL97
_cell_angle_alpha 90.00
_cell_angle_beta 90.00
_cell_angle_gamma 90.00
_cell_formula_units_Z 8
_cell_length_a 6.9964(15)
_cell_length_b 55.786(12)
_cell_length_c 6.1443(14)
_cell_measurement_reflns_used 4170
_cell_measurement_temperature 298(2)
_cell_measurement_theta_max 22.59
_cell_measurement_theta_min 2.19
_cell_volume 2398.1(9)
_computing_cell_refinement 'SAINT (Bruker, 2000)'
_computing_data_collection 'SMART (Bruker, 2000)'
_computing_data_reduction 'SAINT (Bruker, 2000)'
_computing_molecular_graphics 'ORTEP-3 for Windows (Farrugia, 2012)'
_computing_publication_material 'publCIF (Westrip, 2010)'
_computing_structure_refinement 'SHELXL97 (Sheldrick, 2008)'
_computing_structure_solution 'SHELXS97 (Sheldrick, 2008)'
_diffrn_ambient_temperature 298(2)
_diffrn_measured_fraction_theta_full 0.996
_diffrn_measured_fraction_theta_max 0.996
_diffrn_measurement_device_type 'Bruker SMART 1K CCD area-detector'
_diffrn_measurement_method \w
_diffrn_radiation_monochromator graphite
_diffrn_radiation_source 'fine-focus sealed tube'
_diffrn_radiation_type MoK\a
_diffrn_radiation_wavelength 0.71073
_diffrn_reflns_av_R_equivalents 0.0614
_diffrn_reflns_av_sigmaI/netI 0.0339
_diffrn_reflns_limit_h_max 9
_diffrn_reflns_limit_h_min -9
_diffrn_reflns_limit_k_max 74
_diffrn_reflns_limit_k_min -74
_diffrn_reflns_limit_l_max 8
_diffrn_reflns_limit_l_min -8
_diffrn_reflns_number 30095
_diffrn_reflns_theta_full 28.41
_diffrn_reflns_theta_max 28.41
_diffrn_reflns_theta_min 2.19
_exptl_absorpt_coefficient_mu 3.631
_exptl_absorpt_correction_T_max 0.5304
_exptl_absorpt_correction_T_min 0.4088
_exptl_absorpt_correction_type multi-scan
_exptl_absorpt_process_details '(SADABS; Sheldrick, 2000)'
_exptl_crystal_colour colourless
_exptl_crystal_density_diffrn 1.720
_exptl_crystal_density_method 'not measured'
_exptl_crystal_description block
_exptl_crystal_F_000 1232
_exptl_crystal_size_max 0.30
_exptl_crystal_size_mid 0.25
_exptl_crystal_size_min 0.20
_refine_diff_density_max 0.424
_refine_diff_density_min -0.946
_refine_ls_extinction_method none
_refine_ls_goodness_of_fit_ref 1.138
_refine_ls_hydrogen_treatment constr
_refine_ls_matrix_type full
_refine_ls_number_parameters 155
_refine_ls_number_reflns 3013
_refine_ls_number_restraints 0
_refine_ls_restrained_S_all 1.138
_refine_ls_R_factor_all 0.0852
_refine_ls_R_factor_gt 0.0543
_refine_ls_shift/su_max 0.001
_refine_ls_shift/su_mean 0.000
_refine_ls_structure_factor_coef Fsqd
_refine_ls_weighting_details 'calc w = 1/[\s^2^(Fo^2^)+(0.0270P)^2^+7.4937P] where P=(Fo^2^+2Fc^2^)/3'
_refine_ls_weighting_scheme calc
_refine_ls_wR_factor_gt 0.1179
_refine_ls_wR_factor_ref 0.1278
_reflns_number_gt 2056
_reflns_number_total 3013
_reflns_threshold_expression I>2\s(I)
_cod_data_source_file fj2653sup1.cif
_cod_data_source_block I
_cod_database_code 2239476
_cod_database_fobs_code 2239476

loop_
_symmetry_equiv_pos_as_xyz
'x, y, z'
'-x+1/2, -y+1/2, z'
'x+1/2, -y, -z+1/2'
'-x, y+1/2, -z+1/2'
'-x, -y, -z'
'x-1/2, y-1/2, -z'
'-x-1/2, y, z-1/2'
'x, -y-1/2, z-1/2'

loop_
_atom_site_type_symbol
_atom_site_label
_atom_site_fract_x
_atom_site_fract_y
_atom_site_fract_z
_atom_site_U_iso_or_equiv
_atom_site_adp_type
_atom_site_calc_flag
_atom_site_refinement_flags
_atom_site_occupancy
_atom_site_symmetry_multiplicity
Br Br1 -0.03618(9) 0.228348(8) -0.07815(11) 0.0634(2) Uani d . 1 1
C C1 -0.0360(6) 0.08714(7) 0.5859(7) 0.0339(8) Uani d . 1 1
C C2 -0.0711(6) 0.06455(8) 0.6715(7) 0.0404(10) Uani d . 1 1
H H2 -0.1186 0.0631 0.8123 0.049 Uiso calc R 1 1
C C3 -0.0364(6) 0.04435(7) 0.5506(8) 0.0426(11) Uani d . 1 1
H H3 -0.0609 0.0293 0.6092 0.051 Uiso calc R 1 1
C C4 0.0346(6) 0.04637(7) 0.3425(7) 0.0372(10) Uani d . 1 1
C C5 0.0691(6) 0.06843(7) 0.2537(7) 0.0333(9) Uani d . 1 1
H H5 0.1169 0.0695 0.1129 0.040 Uiso calc R 1 1
C C6 0.0332(6) 0.08932(7) 0.3722(6) 0.0306(8) Uani d . 1 1
C C7 0.0538(6) 0.11247(7) 0.2675(7) 0.0335(9) Uani d . 1 1
H H7 0.0897 0.1132 0.1219 0.040 Uiso calc R 1 1
C C8 0.0157(5) 0.15412(7) 0.2599(7) 0.0304(8) Uani d . 1 1
C C9 -0.0626(6) 0.15603(7) 0.0518(7) 0.0335(9) Uani d . 1 1
H H9 -0.1044 0.1424 -0.0209 0.040 Uiso calc R 1 1
C C10 -0.0780(6) 0.17821(7) -0.0459(7) 0.0359(9) Uani d . 1 1
H H10 -0.1315 0.1795 -0.1839 0.043 Uiso calc R 1 1
C C11 -0.0140(6) 0.19838(7) 0.0610(8) 0.0392(10) Uani d . 1 1
C C12 0.0610(6) 0.19682(7) 0.2681(8) 0.0401(10) Uani d . 1 1
H H12 0.1013 0.2106 0.3402 0.048 Uiso calc R 1 1
C C13 0.0759(6) 0.17470(7) 0.3676(7) 0.0352(9) Uani d . 1 1
H H13 0.1265 0.1736 0.5072 0.042 Uiso calc R 1 1
Cl Cl1 0.0736(2) 0.02081(2) 0.1879(2) 0.0614(4) Uani d . 1 1
N N1 0.0235(5) 0.13186(6) 0.3721(5) 0.0322(7) Uani d . 1 1
O O1 -0.0721(5) 0.10666(5) 0.7096(5) 0.0474(8) Uani d . 1 1
H H1 -0.0470 0.1188 0.6401 0.071 Uiso calc R 1 1

loop_
_atom_site_aniso_label
_atom_site_aniso_U_11
_atom_site_aniso_U_22
_atom_site_aniso_U_33
_atom_site_aniso_U_12
_atom_site_aniso_U_13
_atom_site_aniso_U_23
Br1 0.0722(4) 0.0352(2) 0.0829(4) 0.0069(2) -0.0019(3) 0.0149(3)
C1 0.035(2) 0.038(2) 0.029(2) -0.0004(18) -0.0007(18) -0.0038(17)
C2 0.036(2) 0.053(3) 0.032(2) -0.004(2) 0.002(2) 0.007(2)
C3 0.046(2) 0.034(2) 0.048(3) -0.0034(19) 0.000(2) 0.0120(19)
C4 0.039(2) 0.0318(19) 0.041(2) 0.0016(18) -0.001(2) -0.0023(17)
C5 0.037(2) 0.0304(19) 0.032(2) 0.0017(17) 0.0008(19) -0.0019(16)
C6 0.030(2) 0.0345(19) 0.028(2) 0.0024(17) -0.0034(17) 0.0023(15)
C7 0.034(2) 0.038(2) 0.029(2) 0.0013(17) 0.0027(19) 0.0018(17)
C8 0.029(2) 0.0299(18) 0.032(2) 0.0004(15) 0.0030(17) -0.0019(16)
C9 0.039(2) 0.0289(18) 0.033(2) -0.0029(17) -0.0012(19) -0.0041(16)
C10 0.033(2) 0.038(2) 0.037(2) 0.0031(17) 0.0000(19) -0.0019(18)
C11 0.036(2) 0.0315(19) 0.050(3) 0.0041(17) 0.006(2) 0.0035(19)
C12 0.042(2) 0.0299(19) 0.048(3) -0.0017(18) -0.003(2) -0.0077(18)
C13 0.033(2) 0.037(2) 0.036(2) -0.0005(17) -0.0029(18) -0.0080(17)
Cl1 0.0858(10) 0.0333(5) 0.0652(8) -0.0007(6) 0.0074(8) -0.0081(6)
N1 0.0343(18) 0.0305(15) 0.0318(18) -0.0003(14) -0.0008(15) -0.0009(14)
O1 0.069(2) 0.0394(16) 0.0342(17) 0.0003(16) 0.0096(17) -0.0042(13)

loop_
_atom_type_symbol
_atom_type_description
_atom_type_scat_dispersion_real
_atom_type_scat_dispersion_imag
_atom_type_scat_source
C C 0.0033 0.0016 'International Tables Vol C Tables 4.2.6.8 and 6.1.1.4'
H H 0.0000 0.0000 'International Tables Vol C Tables 4.2.6.8 and 6.1.1.4'
N N 0.0061 0.0033 'International Tables Vol C Tables 4.2.6.8 and 6.1.1.4'
O O 0.0106 0.0060 'International Tables Vol C Tables 4.2.6.8 and 6.1.1.4'
Br Br -0.2901 2.4595 'International Tables Vol C Tables 4.2.6.8 and 6.1.1.4'
Cl Cl 0.1484 0.1585 'International Tables Vol C Tables 4.2.6.8 and 6.1.1.4'

loop_
_geom_angle_atom_site_label_1
_geom_angle_atom_site_label_2
_geom_angle_atom_site_label_3
_geom_angle
O1 C1 C2 119.1(4)
O1 C1 C6 121.3(4)
C2 C1 C6 119.6(4)
C3 C2 C1 120.6(4)
C3 C2 H2 119.7
C1 C2 H2 119.7
C2 C3 C4 120.0(4)
C2 C3 H3 120.0
C4 C3 H3 120.0
C5 C4 C3 120.5(4)
C5 C4 Cl1 119.6(3)
C3 C4 Cl1 119.9(3)
C4 C5 C6 120.8(4)
C4 C5 H5 119.6
C6 C5 H5 119.6
C5 C6 C1 118.5(4)
C5 C6 C7 119.6(4)
C1 C6 C7 121.7(4)
N1 C7 C6 121.0(4)
N1 C7 H7 119.5
C6 C7 H7 119.5
C13 C8 C9 119.5(4)
C13 C8 N1 118.6(4)
C9 C8 N1 121.7(3)
C10 C9 C8 119.8(4)
C10 C9 H9 120.1
C8 C9 H9 120.1
C11 C10 C9 120.0(4)
C11 C10 H10 120.0
C9 C10 H10 120.0
C10 C11 C12 120.8(4)
C10 C11 Br1 118.8(3)
C12 C11 Br1 120.4(3)
C11 C12 C13 119.6(4)
C11 C12 H12 120.2
C13 C12 H12 120.2
C12 C13 C8 120.3(4)
C12 C13 H13 119.9
C8 C13 H13 119.9
C7 N1 C8 120.2(3)
C1 O1 H1 109.5

loop_
_geom_bond_atom_site_label_1
_geom_bond_atom_site_label_2
_geom_bond_distance
Br1 C11 1.884(4)
C1 O1 1.352(5)
C1 C2 1.387(6)
C1 C6 1.405(6)
C2 C3 1.371(6)
C2 H2 0.9300
C3 C4 1.377(6)
C3 H3 0.9300
C4 C5 1.367(6)
C4 Cl1 1.735(4)
C5 C6 1.397(5)
C5 H5 0.9300
C6 C7 1.450(5)
C7 N1 1.276(5)
C7 H7 0.9300
C8 C13 1.390(5)
C8 C9 1.395(6)
C8 N1 1.422(5)
C9 C10 1.379(5)
C9 H9 0.9300
C10 C11 1.378(6)
C10 H10 0.9300
C11 C12 1.379(7)
C12 C13 1.381(6)
C12 H12 0.9300
C13 H13 0.9300
O1 H1 0.8200

loop_
_geom_hbond_atom_site_label_D
_geom_hbond_atom_site_label_H
_geom_hbond_atom_site_label_A
_geom_hbond_site_symmetry_A
_geom_hbond_distance_DH
_geom_hbond_distance_HA
_geom_hbond_distance_DA
_geom_hbond_angle_DHA
_geom_hbond_publ_flag
O1 H1 N1 . 0.82 1.87 2.593(4) 147 y
C2 H2 Cg1 7_655 0.93 2.82 3.489(5) 129 y
C5 H5 Cg1 7_754 0.93 2.85 3.513(5) 129 y
C10 H10 Cg2 7_654 0.93 2.75 3.460(5) 133 y
C13 H13 Cg2 7_755 0.93 2.78 3.473(5) 132 y

loop_
_geom_torsion_atom_site_label_1
_geom_torsion_atom_site_label_2
_geom_torsion_atom_site_label_3
_geom_torsion_atom_site_label_4
_geom_torsion
O1 C1 C2 C3 179.9(4)
C6 C1 C2 C3 0.9(6)
C1 C2 C3 C4 0.3(7)
C2 C3 C4 C5 -0.8(7)
C2 C3 C4 Cl1 -178.6(4)
C3 C4 C5 C6 0.1(6)
Cl1 C4 C5 C6 178.0(3)
C4 C5 C6 C1 1.1(6)
C4 C5 C6 C7 -174.2(4)
O1 C1 C6 C5 179.5(4)
C2 C1 C6 C5 -1.6(6)
O1 C1 C6 C7 -5.3(6)
C2 C1 C6 C7 173.6(4)
C5 C6 C7 N1 -179.4(4)
C1 C6 C7 N1 5.4(6)
C13 C8 C9 C10 0.6(6)
N1 C8 C9 C10 176.0(4)
C8 C9 C10 C11 0.7(6)
C9 C10 C11 C12 -1.8(6)
C9 C10 C11 Br1 179.7(3)
C10 C11 C12 C13 1.4(7)
Br1 C11 C12 C13 179.9(3)
C11 C12 C13 C8 0.0(6)
C9 C8 C13 C12 -1.0(6)
N1 C8 C13 C12 -176.6(4)
C6 C7 N1 C8 -170.4(3)
C13 C8 N1 C7 -148.7(4)
C9 C8 N1 C7 35.8(6)
